data_7026701
loop_
_publ_author_name
'Allen, John J.'
'Hamilton, Christopher E.'
'Barron, Andrew R.'

_publ_section_title
;
 Synthesis and characterization of aryl substituted bis(2-pyridyl)amines
 and their copper olefin complexes: investigation of remote steric control
 over olefin binding.
;
_journal_issue 47
_journal_name_full 'Dalton transactions (Cambridge, England : 2003)'
_journal_page_first 11451
_journal_page_last 11468
_journal_paper_doi 10.1039/c0dt00608d
_journal_volume 39
_journal_year 2010
_chemical_formula_moiety 'C14 H16 N2'
_chemical_formula_sum 'C14 H16 N2'
_chemical_formula_weight 212.29
_chemical_melting_point 413
_chemical_name_systematic N-((2-isopropyl)phenyl)-N-(2-pyridyl)amine
_space_group_IT_number 14
_symmetry_cell_setting monoclinic
_symmetry_Int_Tables_number 14
_symmetry_space_group_name_Hall '-P 2yn'
_symmetry_space_group_name_H-M 'P 1 21/n 1'
_atom_sites_solution_hydrogens geom
_atom_sites_solution_primary direct
_atom_sites_solution_secondary difmap
_audit_creation_method SHELXL-97
_cell_angle_alpha 90.00
_cell_angle_beta 112.81(3)
_cell_angle_gamma 90.00
_cell_formula_units_Z 4
_cell_length_a 10.327(2)
_cell_length_b 10.601(2)
_cell_length_c 12.450(3)
_cell_measurement_reflns_used 3358
_cell_measurement_temperature 298(2)
_cell_measurement_theta_max 23.58
_cell_measurement_theta_min 2.19
_cell_volume 1256.4(5)
_computing_cell_refinement 'SMART v5.630 (Bruker-AXS 2003)'
_computing_data_collection 'SMART v5.630 (Bruker-AXS 2003)'
_computing_data_reduction 'Bruker SAINT+ v6.45 (Bruker-AXS 2003)'
_computing_molecular_graphics 'SHELXTL v5.1'
_computing_publication_material 'SHELXTL v5.1'
_computing_structure_refinement 'SHELXTL v5.1'
_computing_structure_solution 'SHELXTL v5.1 (Bruker-AXS, 1998)'
_diffrn_ambient_pressure 101.33
_diffrn_ambient_temperature 298(2)
_diffrn_measured_fraction_theta_full 0.977
_diffrn_measured_fraction_theta_max 0.977
_diffrn_measurement_device_type 'Bruker CCD area detector'
_diffrn_measurement_method '\w scans'
_diffrn_radiation_monochromator graphite
_diffrn_radiation_probe x-ray
_diffrn_radiation_type MoK\a
_diffrn_radiation_wavelength 0.71073
_diffrn_reflns_av_R_equivalents 0.0369
_diffrn_reflns_av_sigmaI/netI 0.0310
_diffrn_reflns_limit_h_max 13
_diffrn_reflns_limit_h_min -13
_diffrn_reflns_limit_k_max 13
_diffrn_reflns_limit_k_min -13
_diffrn_reflns_limit_l_max 16
_diffrn_reflns_limit_l_min -16
_diffrn_reflns_number 15089
_diffrn_reflns_theta_full 28.29
_diffrn_reflns_theta_max 28.29
_diffrn_reflns_theta_min 2.19
_diffrn_source 'fine-focus sealed tube'
_diffrn_source_type 'Bruker SMART CCD'
_exptl_absorpt_coefficient_mu 0.067
_exptl_absorpt_correction_T_max 0.9705
_exptl_absorpt_correction_T_min 0.9447
_exptl_absorpt_correction_type multi-scan
_exptl_absorpt_process_details 'SADABS (Bruker-AXS, 2003)'
_exptl_crystal_colour colorless
_exptl_crystal_density_diffrn 1.122
_exptl_crystal_density_method 'not measured'
_exptl_crystal_description prism
_exptl_crystal_F_000 456
_exptl_crystal_recrystallization_method 'slow evaporation of MeOH soln'
_exptl_crystal_size_max 0.86
_exptl_crystal_size_mid 0.56
_exptl_crystal_size_min 0.45
_refine_diff_density_max 0.152
_refine_diff_density_min -0.155
_refine_diff_density_rms 0.035
_refine_ls_extinction_coef 0.073(6)
_refine_ls_extinction_expression Fc^*^=kFc[1+0.001xFc^2^\l^3^/sin(2\q)]^-1/4^
_refine_ls_extinction_method SHELXL
_refine_ls_goodness_of_fit_ref 1.004
_refine_ls_hydrogen_treatment constr
_refine_ls_matrix_type full
_refine_ls_number_parameters 146
_refine_ls_number_reflns 3042
_refine_ls_number_restraints 0
_refine_ls_restrained_S_all 1.004
_refine_ls_R_factor_all 0.0846
_refine_ls_R_factor_gt 0.0480
_refine_ls_shift/su_max 0.001
_refine_ls_shift/su_mean 0.000
_refine_ls_structure_factor_coef Fsqd
_refine_ls_weighting_details 'calc w=1/[\s^2^(Fo^2^)+(0.0622P)^2^+0.2685P] where P=(Fo^2^+2Fc^2^)/3'
_refine_ls_weighting_scheme calc
_refine_ls_wR_factor_gt 0.1189
_refine_ls_wR_factor_ref 0.1436
_reflns_number_gt 1876
_reflns_number_total 3042
_reflns_threshold_expression >2sigma(I)
_cod_data_source_file c0dt00608d.txt
_cod_data_source_block iprnhpy
_cod_original_cell_volume 1256.5(4)
_cod_original_sg_symbol_H-M 'P 21/n'
_cod_database_code 7026701

loop_
_symmetry_equiv_pos_as_xyz
'x, y, z'
'-x+1/2, y+1/2, -z+1/2'
'-x, -y, -z'
'x-1/2, -y-1/2, z-1/2'

loop_
_atom_site_label
_atom_site_type_symbol
_atom_site_fract_x
_atom_site_fract_y
_atom_site_fract_z
_atom_site_U_iso_or_equiv
_atom_site_adp_type
_atom_site_occupancy
_atom_site_symmetry_multiplicity
_atom_site_calc_flag
_atom_site_refinement_flags
N1 N 0.16863(12) 0.91214(12) 0.01848(10) 0.0508(3) Uani 1 1 d .
H1A H 0.0962 0.9152 0.0364 0.061 Uiso 1 1 calc R
N2 N 0.07621(12) 1.08708(11) -0.09100(10) 0.0467(3) Uani 1 1 d .
C1 C 0.18344(14) 1.00612(13) -0.05054(11) 0.0439(3) Uani 1 1 d .
C2 C 0.30331(18) 1.02066(18) -0.07606(16) 0.0651(5) Uani 1 1 d .
H2A H 0.3760 0.9622 -0.0494 0.078 Uiso 1 1 calc R
C3 C 0.3118(2) 1.1217(2) -0.14056(19) 0.0798(6) Uani 1 1 d .
H3A H 0.3912 1.1331 -0.1574 0.096 Uiso 1 1 calc R
C4 C 0.2030(2) 1.20694(18) -0.18084(17) 0.0729(5) Uani 1 1 d .
H4A H 0.2076 1.2771 -0.2241 0.088 Uiso 1 1 calc R
C5 C 0.08797(18) 1.18452(15) -0.15485(14) 0.0584(4) Uani 1 1 d .
H5A H 0.0131 1.2406 -0.1834 0.070 Uiso 1 1 calc R
C6 C 0.26254(14) 0.80961(13) 0.06342(13) 0.0462(4) Uani 1 1 d .
C7 C 0.32809(14) 0.79107(13) 0.18386(12) 0.0456(4) Uani 1 1 d .
C8 C 0.41540(17) 0.68577(15) 0.22147(15) 0.0574(4) Uani 1 1 d .
H8A H 0.4592 0.6702 0.3010 0.069 Uiso 1 1 calc R
C9 C 0.4387(2) 0.60454(17) 0.14486(17) 0.0693(5) Uani 1 1 d .
H9A H 0.4984 0.5359 0.1728 0.083 Uiso 1 1 calc R
C10 C 0.3736(2) 0.62474(19) 0.02697(18) 0.0757(6) Uani 1 1 d .
H10A H 0.3895 0.5703 -0.0252 0.091 Uiso 1 1 calc R
C11 C 0.28448(19) 0.72621(17) -0.01340(15) 0.0634(5) Uani 1 1 d .
H11A H 0.2385 0.7388 -0.0932 0.076 Uiso 1 1 calc R
C12 C 0.30948(17) 0.88388(15) 0.26896(13) 0.0552(4) Uani 1 1 d .
H12A H 0.2142 0.9183 0.2327 0.066 Uiso 1 1 calc R
C13 C 0.3232(3) 0.8251(2) 0.38418(17) 0.0888(7) Uani 1 1 d .
H13A H 0.2581 0.7563 0.3698 0.133 Uiso 1 1 calc R
H13B H 0.3029 0.8874 0.4314 0.133 Uiso 1 1 calc R
H13C H 0.4172 0.7943 0.4241 0.133 Uiso 1 1 calc R
C14 C 0.4109(2) 0.99349(19) 0.2899(2) 0.0895(7) Uani 1 1 d .
H14A H 0.4017 1.0294 0.2165 0.134 Uiso 1 1 calc R
H14B H 0.5053 0.9639 0.3302 0.134 Uiso 1 1 calc R
H14C H 0.3898 1.0564 0.3362 0.134 Uiso 1 1 calc R

loop_
_atom_site_aniso_label
_atom_site_aniso_U_11
_atom_site_aniso_U_22
_atom_site_aniso_U_33
_atom_site_aniso_U_23
_atom_site_aniso_U_13
_atom_site_aniso_U_12
N1 0.0444(7) 0.0610(8) 0.0522(7) 0.0180(6) 0.0245(6) 0.0138(6)
N2 0.0488(7) 0.0483(7) 0.0448(6) 0.0043(5) 0.0200(5) 0.0069(5)
C1 0.0423(7) 0.0508(8) 0.0385(7) 0.0013(6) 0.0154(6) 0.0025(6)
C2 0.0498(9) 0.0749(11) 0.0776(11) 0.0188(10) 0.0322(8) 0.0088(8)
C3 0.0705(12) 0.0881(14) 0.0998(15) 0.0227(12) 0.0537(11) 0.0005(11)
C4 0.0894(14) 0.0643(11) 0.0797(12) 0.0205(10) 0.0488(11) 0.0027(10)
C5 0.0702(11) 0.0517(9) 0.0586(9) 0.0111(7) 0.0307(8) 0.0102(8)
C6 0.0416(7) 0.0487(8) 0.0501(8) 0.0079(7) 0.0198(6) 0.0063(6)
C7 0.0426(7) 0.0448(8) 0.0483(8) 0.0072(6) 0.0166(6) 0.0011(6)
C8 0.0585(9) 0.0538(9) 0.0571(9) 0.0142(7) 0.0194(7) 0.0110(7)
C9 0.0737(12) 0.0576(10) 0.0809(13) 0.0142(9) 0.0345(10) 0.0231(9)
C10 0.0867(14) 0.0702(12) 0.0784(13) -0.0030(10) 0.0411(11) 0.0232(10)
C11 0.0666(11) 0.0729(11) 0.0530(9) 0.0034(8) 0.0257(8) 0.0157(9)
C12 0.0570(9) 0.0543(9) 0.0491(8) 0.0027(7) 0.0148(7) 0.0074(7)
C13 0.1238(19) 0.0892(15) 0.0565(11) 0.0066(10) 0.0383(11) 0.0151(13)
C14 0.0970(16) 0.0652(13) 0.1008(16) -0.0183(11) 0.0323(13) -0.0141(11)

loop_
_atom_type_symbol
_atom_type_description
_atom_type_scat_dispersion_real
_atom_type_scat_dispersion_imag
_atom_type_scat_source
C C 0.0033 0.0016 'International Tables Vol C Tables 4.2.6.8 and 6.1.1.4'
H H 0.0000 0.0000 'International Tables Vol C Tables 4.2.6.8 and 6.1.1.4'
N N 0.0061 0.0033 'International Tables Vol C Tables 4.2.6.8 and 6.1.1.4'

loop_
_geom_angle_atom_site_label_1
_geom_angle_atom_site_label_2
_geom_angle_atom_site_label_3
_geom_angle
C1 N1 C6 125.59(12)
C1 N1 H1A 117.2
C6 N1 H1A 117.2
C1 N2 C5 117.87(13)
N2 C1 N1 115.36(12)
N2 C1 C2 121.34(14)
N1 C1 C2 123.28(13)
C3 C2 C1 119.00(16)
C3 C2 H2A 120.5
C1 C2 H2A 120.5
C2 C3 C4 120.10(16)
C2 C3 H3A 119.9
C4 C3 H3A 119.9
C5 C4 C3 117.45(16)
C5 C4 H4A 121.3
C3 C4 H4A 121.3
N2 C5 C4 124.20(16)
N2 C5 H5A 117.9
C4 C5 H5A 117.9
C11 C6 C7 120.66(14)
C11 C6 N1 119.12(13)
C7 C6 N1 120.18(13)
C8 C7 C6 116.92(14)
C8 C7 C12 121.74(13)
C6 C7 C12 121.30(13)
C9 C8 C7 122.15(15)
C9 C8 H8A 118.9
C7 C8 H8A 118.9
C8 C9 C10 119.95(16)
C8 C9 H9A 120.0
C10 C9 H9A 120.0
C9 C10 C11 119.51(17)
C9 C10 H10A 120.2
C11 C10 H10A 120.2
C10 C11 C6 120.78(16)
C10 C11 H11A 119.6
C6 C11 H11A 119.6
C7 C12 C14 110.60(15)
C7 C12 C13 113.82(14)
C14 C12 C13 110.27(16)
C7 C12 H12A 107.3
C14 C12 H12A 107.3
C13 C12 H12A 107.3
C12 C13 H13A 109.5
C12 C13 H13B 109.5
H13A C13 H13B 109.5
C12 C13 H13C 109.5
H13A C13 H13C 109.5
H13B C13 H13C 109.5
C12 C14 H14A 109.5
C12 C14 H14B 109.5
H14A C14 H14B 109.5
C12 C14 H14C 109.5
H14A C14 H14C 109.5
H14B C14 H14C 109.5

loop_
_geom_bond_atom_site_label_1
_geom_bond_atom_site_label_2
_geom_bond_distance
N1 C1 1.3624(18)
N1 C6 1.4193(18)
N1 H1A 0.8600
N2 C1 1.3358(18)
N2 C5 1.3375(19)
C1 C2 1.401(2)
C2 C3 1.362(2)
C2 H2A 0.9300
C3 C4 1.375(3)
C3 H3A 0.9300
C4 C5 1.368(2)
C4 H4A 0.9300
C5 H5A 0.9300
C6 C11 1.384(2)
C6 C7 1.399(2)
C7 C8 1.397(2)
C7 C12 1.512(2)
C8 C9 1.374(2)
C8 H8A 0.9300
C9 C10 1.374(3)
C9 H9A 0.9300
C10 C11 1.377(2)
C10 H10A 0.9300
C11 H11A 0.9300
C12 C14 1.518(3)
C12 C13 1.520(2)
C12 H12A 0.9800
C13 H13A 0.9600
C13 H13B 0.9600
C13 H13C 0.9600
C14 H14A 0.9600
C14 H14B 0.9600
C14 H14C 0.9600

loop_
_geom_hbond_atom_site_label_D
_geom_hbond_atom_site_label_H
_geom_hbond_atom_site_label_A
_geom_hbond_distance_DH
_geom_hbond_distance_HA
_geom_hbond_distance_DA
_geom_hbond_angle_DHA
_geom_hbond_site_symmetry_A
N1 H1A N2 0.86 2.14 2.9962(18) 176 3_575

loop_
_geom_torsion_atom_site_label_1
_geom_torsion_atom_site_label_2
_geom_torsion_atom_site_label_3
_geom_torsion_atom_site_label_4
_geom_torsion
C5 N2 C1 N1 177.01(13)
C5 N2 C1 C2 -1.4(2)
C6 N1 C1 N2 174.46(13)
C6 N1 C1 C2 -7.1(2)
N2 C1 C2 C3 2.0(3)
N1 C1 C2 C3 -176.32(16)
C1 C2 C3 C4 -0.8(3)
C2 C3 C4 C5 -0.9(3)
C1 N2 C5 C4 -0.4(2)
C3 C4 C5 N2 1.5(3)
C1 N1 C6 C11 -61.4(2)
C1 N1 C6 C7 120.81(16)
C11 C6 C7 C8 0.1(2)
N1 C6 C7 C8 177.89(13)
C11 C6 C7 C12 177.71(15)
N1 C6 C7 C12 -4.5(2)
C6 C7 C8 C9 1.1(2)
C12 C7 C8 C9 -176.56(16)
C7 C8 C9 C10 -0.9(3)
C8 C9 C10 C11 -0.4(3)
C9 C10 C11 C6 1.6(3)
C7 C6 C11 C10 -1.4(3)
N1 C6 C11 C10 -179.22(16)
C8 C7 C12 C14 94.06(18)
C6 C7 C12 C14 -83.44(18)
C8 C7 C12 C13 -30.7(2)
C6 C7 C12 C13 151.76(16)
